data_7243793
loop_
_publ_author_name
'Nigoghossian, Karina'
'Kulakova, Alena N.'
'F\'elix, Gautier'
'Khrustalev, Victor N.'
'Shubina, Elena S.'
'Long, J\'er\^ome'
'Guari, Yannick'
'Sene, Saad'
'Carlos, Lu\'is D.'
'Bilyachenko, Alexey N.'
'Larionova, Joulia'

_publ_section_title
;
 Temperature sensing in Tb3+/Eu3+-based tetranuclear silsesquioxane cages
 with tunable emission
;
_journal_issue 55
_journal_name_full 'RSC Advances'
_journal_page_first 34735
_journal_page_last 34741
_journal_paper_doi 10.1039/D1RA06755A
_journal_volume 11
_journal_year 2021
_chemical_formula_moiety 'C56 H58 Eu2 N8 O36 Si8 Tb2, 2(C8 H20 N), 4(C2 H3 N)'
_chemical_formula_sum 'C80 H110 Eu2 N14 O36 Si8 Tb2'
_chemical_formula_weight 2690.34
_space_group_crystal_system triclinic
_space_group_IT_number 2
_space_group_name_Hall '-P 1'
_space_group_name_H-M_alt 'P -1'
_atom_sites_solution_hydrogens mixed
_atom_sites_solution_primary difmap
_atom_sites_solution_secondary difmap
_audit_creation_method SHELXL-2013
_audit_update_record
;
2021-07-05 deposited with the CCDC.	2021-10-18 downloaded from the CCDC.
;
_cell_angle_alpha 67.9840(10)
_cell_angle_beta 85.3300(10)
_cell_angle_gamma 80.1090(10)
_cell_formula_units_Z 1
_cell_length_a 13.2636(7)
_cell_length_b 13.3247(7)
_cell_length_c 16.0584(8)
_cell_measurement_reflns_used 9960
_cell_measurement_temperature 100(2)
_cell_measurement_theta_max 32.58
_cell_measurement_theta_min 2.84
_cell_volume 2591.5(2)
_computing_cell_refinement 'SAINT (Bruker, 2013)'
_computing_data_collection 'APEX3 (Bruker, 2018)'
_computing_data_reduction 'SAINT (Bruker, 2013)'
_computing_molecular_graphics 'SHELXTL (Sheldrick, 2015)'
_computing_publication_material 'SHELXTL (Sheldrick, 2015)'
_computing_structure_refinement 'SHELXL (Sheldrick, 2015)'
_computing_structure_solution 'SHELXT (Sheldrick, 2015)'
_diffrn_ambient_temperature 100(2)
_diffrn_measured_fraction_theta_full 0.987
_diffrn_measured_fraction_theta_max 0.992
_diffrn_measurement_device_type 'Bruker D8 QUEST PHOTON-III CCD'
_diffrn_measurement_method '\f and \w scans'
_diffrn_radiation_type MoK\a
_diffrn_radiation_wavelength 0.71073
_diffrn_reflns_av_R_equivalents 0.0303
_diffrn_reflns_av_unetI/netI 0.0293
_diffrn_reflns_Laue_measured_fraction_full 0.987
_diffrn_reflns_Laue_measured_fraction_max 0.992
_diffrn_reflns_limit_h_max 20
_diffrn_reflns_limit_h_min -20
_diffrn_reflns_limit_k_max 20
_diffrn_reflns_limit_k_min -20
_diffrn_reflns_limit_l_max 24
_diffrn_reflns_limit_l_min -24
_diffrn_reflns_number 62092
_diffrn_reflns_point_group_measured_fraction_full 0.987
_diffrn_reflns_point_group_measured_fraction_max 0.992
_diffrn_reflns_theta_full 25.242
_diffrn_reflns_theta_max 32.597
_diffrn_reflns_theta_min 2.837
_exptl_absorpt_coefficient_mu 2.721
_exptl_absorpt_correction_T_max 0.752
_exptl_absorpt_correction_T_min 0.660
_exptl_absorpt_correction_type multi-scan
_exptl_absorpt_process_details
; 
 SADABS 2016/2: Krause, L., Herbst-Irmer, R., Sheldrick G.M. & Stalke D., 
 J. Appl. Cryst. 48 (2015) 3-10. 
;
_exptl_crystal_colour colourless
_exptl_crystal_density_diffrn 1.724
_exptl_crystal_description prism
_exptl_crystal_F_000 1344
_exptl_crystal_size_max 0.150
_exptl_crystal_size_mid 0.100
_exptl_crystal_size_min 0.100
_refine_diff_density_max 1.775
_refine_diff_density_min -1.496
_refine_diff_density_rms 0.110
_refine_ls_extinction_coef 0.00034(3)
_refine_ls_extinction_expression Fc^*^=kFc[1+0.001xFc^2^\l^3^/sin(2\q)]^-1/4^
_refine_ls_extinction_method SHELXL
_refine_ls_goodness_of_fit_ref 1.059
_refine_ls_hydrogen_treatment constr
_refine_ls_matrix_type full
_refine_ls_number_parameters 667
_refine_ls_number_reflns 18745
_refine_ls_number_restraints 30
_refine_ls_restrained_S_all 1.072
_refine_ls_R_factor_all 0.0304
_refine_ls_R_factor_gt 0.0275
_refine_ls_shift/su_max 0.001
_refine_ls_shift/su_mean 0.000
_refine_ls_structure_factor_coef Fsqd
_refine_ls_weighting_details 'w=1/[\s^2^(Fo^2^)+(0.0154P)^2^+5.4453P] where P=(Fo^2^+2Fc^2^)/3'
_refine_ls_weighting_scheme calc
_refine_ls_wR_factor_gt 0.0655
_refine_ls_wR_factor_ref 0.0671
_reflns_Friedel_coverage 0.000
_reflns_number_gt 17234
_reflns_number_total 18745
_reflns_threshold_expression 'I > 2\s(I)'
_cod_data_source_file d1ra06755a2.cif
_cod_data_source_block 2
_cod_original_cell_volume 2591.6(2)
_cod_database_code 7243793
_shelx_space_group_comment
; 
The symmetry employed for this shelxl refinement is uniquely defined 
by the following loop, which should always be used as a source of 
symmetry information in preference to the above space-group names. 
They are only intended as comments. 
;
_shelx_estimated_absorpt_t_min 0.686
_shelx_estimated_absorpt_t_max 0.773
_shelxl_version_number 2013-4

loop_
_space_group_symop_operation_xyz
'x, y, z'
'-x, -y, -z'

loop_
_atom_site_label
_atom_site_type_symbol
_atom_site_fract_x
_atom_site_fract_y
_atom_site_fract_z
_atom_site_U_iso_or_equiv
_atom_site_adp_type
_atom_site_occupancy
_atom_site_site_symmetry_order
_atom_site_calc_flag
_atom_site_refinement_flags_posn
_atom_site_refinement_flags_adp
_atom_site_refinement_flags_occupancy
_atom_site_disorder_assembly
_atom_site_disorder_group
Tb1 Tb 0.49122(2) 0.63903(2) 0.83528(2) 0.01506(3) Uani 1 1 d . . . . .
Eu1 Eu 0.70488(2) 0.48450(2) 0.99048(2) 0.01343(3) Uani 1 1 d . . . . .
Si1 Si 0.39559(4) 0.40507(5) 0.84491(4) 0.01538(10) Uani 1 1 d . . . . .
Si2 Si 0.62175(4) 0.38694(5) 0.83399(4) 0.01534(10) Uani 1 1 d . . . . .
Si3 Si 0.63298(4) 0.22713(5) 1.02534(4) 0.01504(10) Uani 1 1 d . . . . .
Si4 Si 0.40731(4) 0.24291(5) 1.03549(4) 0.01497(10) Uani 1 1 d . . . . .
O1 O 0.50847(12) 0.39269(13) 0.79704(10) 0.0175(3) Uani 1 1 d . . . . .
O2 O 0.65247(12) 0.27010(12) 0.91671(10) 0.0176(3) Uani 1 1 d . . . . .
O3 O 0.52511(12) 0.17776(12) 1.05099(11) 0.0174(3) Uani 1 1 d . . . . .
O4 O 0.38617(12) 0.28938(12) 0.92810(10) 0.0173(3) Uani 1 1 d . . . . .
O5 O 0.38688(11) 0.50417(12) 0.88080(10) 0.0162(3) Uani 1 1 d . . . . .
O6 O 0.61727(11) 0.48591(12) 0.86982(10) 0.0166(3) Uani 1 1 d . . . . .
O7 O 0.62608(11) 0.32914(12) 1.05764(10) 0.0160(3) Uani 1 1 d . . . . .
O8 O 0.39464(11) 0.34273(12) 1.07110(10) 0.0162(3) Uani 1 1 d . . . . .
O9 O 0.51577(14) 0.65717(15) 0.67664(12) 0.0246(3) Uani 1 1 d . . . . .
O10 O 0.63327(13) 0.71157(15) 0.72825(11) 0.0229(3) Uani 1 1 d . . . . .
O11 O 0.63713(17) 0.73248(19) 0.58739(13) 0.0344(4) Uani 1 1 d . . . . .
O12 O 0.32940(13) 0.73938(14) 0.74648(12) 0.0236(3) Uani 1 1 d . . . . .
O13 O 0.44222(14) 0.83816(14) 0.74746(12) 0.0246(3) Uani 1 1 d . . . . .
O14 O 0.31363(19) 0.91165(18) 0.65767(16) 0.0423(5) Uani 1 1 d . . . . .
O15 O 0.82220(14) 0.56450(14) 0.85678(12) 0.0251(3) Uani 1 1 d . . . . .
O16 O 0.85036(14) 0.39045(15) 0.93192(12) 0.0258(3) Uani 1 1 d . . . . .
O17 O 0.95498(14) 0.46453(18) 0.82293(14) 0.0323(4) Uani 1 1 d . . . . .
O18 O 0.81293(12) 0.35707(14) 1.11509(11) 0.0223(3) Uani 1 1 d . . . . .
H18O H 0.7777 0.3159 1.1588 0.033 Uiso 1 1 d R U . . .
N1 N 0.59724(16) 0.70154(17) 0.66210(13) 0.0238(4) Uani 1 1 d . . . . .
N2 N 0.35995(16) 0.83251(17) 0.71526(14) 0.0244(4) Uani 1 1 d . . . . .
N3 N 0.87818(15) 0.47385(17) 0.86825(14) 0.0222(4) Uani 1 1 d . . . . .
N4 N 0.82304(15) 0.59756(17) 1.02249(14) 0.0227(4) Uani 1 1 d . . . . .
C1 C 0.29325(16) 0.42744(18) 0.76533(14) 0.0182(4) Uani 1 1 d . . . . .
C2 C 0.2620(2) 0.5308(2) 0.70046(16) 0.0248(4) Uani 1 1 d . . . . .
H2 H 0.2976 0.5895 0.6939 0.030 Uiso 1 1 calc R U . . .
C3 C 0.1797(2) 0.5494(2) 0.64538(17) 0.0278(5) Uani 1 1 d . . . . .
H3 H 0.1592 0.6205 0.6022 0.033 Uiso 1 1 calc R U . . .
C4 C 0.12790(18) 0.4650(2) 0.65316(17) 0.0249(4) Uani 1 1 d . . . . .
H4 H 0.0722 0.4777 0.6150 0.030 Uiso 1 1 calc R U . . .
C5 C 0.1572(2) 0.3620(2) 0.71659(19) 0.0282(5) Uani 1 1 d . . . . .
H5 H 0.1216 0.3036 0.7222 0.034 Uiso 1 1 calc R U . . .
C6 C 0.23914(19) 0.3435(2) 0.77251(17) 0.0245(4) Uani 1 1 d . . . . .
H6 H 0.2584 0.2725 0.8163 0.029 Uiso 1 1 calc R U . . .
C7 C 0.71391(17) 0.38868(18) 0.74046(15) 0.0186(4) Uani 1 1 d . . . . .
C8 C 0.81058(17) 0.3247(2) 0.75538(16) 0.0221(4) Uani 1 1 d . . . . .
H8 H 0.8301 0.2790 0.8150 0.026 Uiso 1 1 calc R U . . .
C9 C 0.87876(19) 0.3267(2) 0.68460(17) 0.0270(5) Uani 1 1 d . . . . .
H9 H 0.9441 0.2824 0.6960 0.032 Uiso 1 1 calc R U . . .
C10 C 0.8516(2) 0.3932(2) 0.59737(18) 0.0297(5) Uani 1 1 d . . . . .
H10 H 0.8987 0.3958 0.5490 0.036 Uiso 1 1 calc R U . . .
C11 C 0.7553(2) 0.4558(2) 0.58101(18) 0.0332(6) Uani 1 1 d . . . . .
H11 H 0.7360 0.5007 0.5212 0.040 Uiso 1 1 calc R U . . .
C12 C 0.6870(2) 0.4532(2) 0.65184(17) 0.0273(5) Uani 1 1 d . . . . .
H12 H 0.6210 0.4959 0.6398 0.033 Uiso 1 1 calc R U . . .
C13 C 0.73872(16) 0.11497(17) 1.07774(15) 0.0185(4) Uani 1 1 d . . . . .
C14 C 0.7220(2) 0.0220(2) 1.15187(19) 0.0287(5) Uani 1 1 d . . . . .
H14 H 0.6543 0.0144 1.1750 0.034 Uiso 1 1 calc R U . . .
C15 C 0.8026(2) -0.0597(2) 1.1925(2) 0.0396(7) Uani 1 1 d . . . . .
H15 H 0.7899 -0.1217 1.2436 0.048 Uiso 1 1 calc R U . . .
C16 C 0.9012(2) -0.0507(2) 1.1586(2) 0.0378(7) Uani 1 1 d . . . . .
H16 H 0.9559 -0.1073 1.1856 0.045 Uiso 1 1 calc R U . . .
C17 C 0.9200(2) 0.0401(2) 1.0857(2) 0.0331(6) Uani 1 1 d . . . . .
H17 H 0.9879 0.0467 1.0628 0.040 Uiso 1 1 calc R U . . .
C18 C 0.83954(18) 0.1224(2) 1.04562(18) 0.0261(5) Uani 1 1 d . . . . .
H18 H 0.8533 0.1849 0.9954 0.031 Uiso 1 1 calc R U . . .
C19 C 0.31866(16) 0.14351(17) 1.09448(14) 0.0171(3) Uani 1 1 d . . . . .
C20 C 0.31049(18) 0.05629(19) 1.06848(16) 0.0220(4) Uani 1 1 d . . . . .
H20 H 0.3498 0.0485 1.0185 0.026 Uiso 1 1 calc R U . . .
C21 C 0.2458(2) -0.0193(2) 1.11449(18) 0.0266(5) Uani 1 1 d . . . . .
H21 H 0.2415 -0.0784 1.0961 0.032 Uiso 1 1 calc R U . . .
C22 C 0.18742(19) -0.0084(2) 1.18739(18) 0.0261(4) Uani 1 1 d . . . . .
H22 H 0.1437 -0.0605 1.2193 0.031 Uiso 1 1 calc R U . . .
C23 C 0.19309(18) 0.0785(2) 1.21357(17) 0.0237(4) Uani 1 1 d . . . . .
H23 H 0.1525 0.0866 1.2629 0.028 Uiso 1 1 calc R U . . .
C24 C 0.25824(17) 0.15391(18) 1.16758(15) 0.0203(4) Uani 1 1 d . . . . .
H24 H 0.2618 0.2132 1.1859 0.024 Uiso 1 1 calc R U . . .
C25 C 0.90863(19) 0.3636(2) 1.14754(18) 0.0274(5) Uani 1 1 d . . . . .
H25A H 0.8978 0.4202 1.1748 0.033 Uiso 1 1 calc R U . . .
H25B H 0.9578 0.3856 1.0965 0.033 Uiso 1 1 calc R U . . .
C26 C 0.9528(3) 0.2547(3) 1.2166(2) 0.0420(7) Uani 1 1 d . . . . .
H26A H 1.0205 0.2594 1.2339 0.063 Uiso 1 1 calc R U . . .
H26B H 0.9591 0.1976 1.1910 0.063 Uiso 1 1 calc R U . . .
H26C H 0.9074 0.2364 1.2697 0.063 Uiso 1 1 calc R U . . .
C27 C 0.86553(17) 0.6639(2) 1.02446(17) 0.0228(4) Uani 1 1 d . . . . .
C28 C 0.9182(2) 0.7504(2) 1.0254(2) 0.0320(5) Uani 1 1 d . . . . .
H28A H 0.9007 0.7640 1.0811 0.048 Uiso 1 1 calc R U . . .
H28B H 0.8972 0.8174 0.9738 0.048 Uiso 1 1 calc R U . . .
H28C H 0.9923 0.7280 1.0220 0.048 Uiso 1 1 calc R U . . .
N5 N 0.54545(15) 0.15459(16) 0.62850(12) 0.0311(5) Uani 1 1 d D . . . .
C29 C 0.5368(4) 0.0808(3) 0.7238(2) 0.0291(7) Uani 0.6 1 d D . P A 1
H29A H 0.6017 0.0295 0.7414 0.035 Uiso 0.6 1 calc R U P A 1
H29B H 0.4815 0.0370 0.7301 0.035 Uiso 0.6 1 calc R U P A 1
C30 C 0.5141(10) 0.1445(8) 0.7865(3) 0.0358(9) Uani 0.6 1 d D . P A 1
H30A H 0.5089 0.0931 0.8485 0.054 Uiso 0.6 1 calc R U P A 1
H30B H 0.4493 0.1944 0.7699 0.054 Uiso 0.6 1 calc R U P A 1
H30C H 0.5694 0.1867 0.7813 0.054 Uiso 0.6 1 calc R U P A 1
C31 C 0.6405(3) 0.2032(5) 0.6116(3) 0.0447(10) Uani 0.6 1 d D . P A 1
H31A H 0.6987 0.1446 0.6374 0.054 Uiso 0.6 1 calc R U P A 1
H31B H 0.6353 0.2556 0.6427 0.054 Uiso 0.6 1 calc R U P A 1
C32 C 0.6619(5) 0.2622(7) 0.5126(3) 0.0642(17) Uani 0.6 1 d D . P A 1
H32A H 0.7258 0.2927 0.5052 0.096 Uiso 0.6 1 calc R U P A 1
H32B H 0.6054 0.3216 0.4870 0.096 Uiso 0.6 1 calc R U P A 1
H32C H 0.6686 0.2105 0.4816 0.096 Uiso 0.6 1 calc R U P A 1
C33 C 0.5470(3) 0.0847(3) 0.5731(3) 0.0347(8) Uani 0.6 1 d D . P A 1
H33A H 0.5442 0.1320 0.5087 0.042 Uiso 0.6 1 calc R U P A 1
H33B H 0.4857 0.0477 0.5883 0.042 Uiso 0.6 1 calc R U P A 1
C34 C 0.6418(4) -0.0005(4) 0.5893(4) 0.0467(11) Uani 0.6 1 d D . P A 1
H34A H 0.6400 -0.0444 0.5524 0.070 Uiso 0.6 1 calc R U P A 1
H34B H 0.6443 -0.0483 0.6529 0.070 Uiso 0.6 1 calc R U P A 1
H34C H 0.7027 0.0359 0.5730 0.070 Uiso 0.6 1 calc R U P A 1
C35 C 0.4549(3) 0.2400(3) 0.5959(3) 0.0389(10) Uani 0.6 1 d D . P A 1
H35A H 0.4628 0.2793 0.5304 0.047 Uiso 0.6 1 calc R U P A 1
H35B H 0.4518 0.2939 0.6254 0.047 Uiso 0.6 1 calc R U P A 1
C36 C 0.3557(2) 0.1934(6) 0.6147(4) 0.0591(15) Uani 0.6 1 d D . P A 1
H36A H 0.2984 0.2529 0.5918 0.089 Uiso 0.6 1 calc R U P A 1
H36B H 0.3466 0.1559 0.6796 0.089 Uiso 0.6 1 calc R U P A 1
H36C H 0.3577 0.1411 0.5847 0.089 Uiso 0.6 1 calc R U P A 1
C29A C 0.5719(5) 0.1834(5) 0.7052(3) 0.0291(7) Uani 0.4 1 d D . P A 2
H29C H 0.5624 0.2640 0.6869 0.035 Uiso 0.4 1 calc R U P A 2
H29D H 0.6447 0.1546 0.7204 0.035 Uiso 0.4 1 calc R U P A 2
C30A C 0.5047(15) 0.1354(13) 0.7874(5) 0.0358(9) Uani 0.4 1 d D . P A 2
H30D H 0.5231 0.1554 0.8364 0.054 Uiso 0.4 1 calc R U P A 2
H30E H 0.5151 0.0555 0.8061 0.054 Uiso 0.4 1 calc R U P A 2
H30F H 0.4327 0.1646 0.7725 0.054 Uiso 0.4 1 calc R U P A 2
C31A C 0.6003(4) 0.2272(6) 0.5511(4) 0.0447(10) Uani 0.4 1 d D . P A 2
H31C H 0.5844 0.3032 0.5497 0.054 Uiso 0.4 1 calc R U P A 2
H31D H 0.5760 0.2266 0.4946 0.054 Uiso 0.4 1 calc R U P A 2
C32A C 0.7154(4) 0.1907(9) 0.5570(7) 0.0642(17) Uani 0.4 1 d D . P A 2
H32D H 0.7492 0.2401 0.5050 0.096 Uiso 0.4 1 calc R U P A 2
H32E H 0.7314 0.1159 0.5575 0.096 Uiso 0.4 1 calc R U P A 2
H32F H 0.7398 0.1926 0.6123 0.096 Uiso 0.4 1 calc R U P A 2
C33A C 0.5810(6) 0.0363(3) 0.6524(4) 0.0347(8) Uani 0.4 1 d D . P A 2
H33C H 0.5400 -0.0053 0.7042 0.042 Uiso 0.4 1 calc R U P A 2
H33D H 0.6534 0.0191 0.6705 0.042 Uiso 0.4 1 calc R U P A 2
C34A C 0.5713(8) 0.0008(5) 0.5739(5) 0.0467(11) Uani 0.4 1 d D . P A 2
H34D H 0.5956 -0.0780 0.5919 0.070 Uiso 0.4 1 calc R U P A 2
H34E H 0.6127 0.0411 0.5228 0.070 Uiso 0.4 1 calc R U P A 2
H34F H 0.4995 0.0164 0.5566 0.070 Uiso 0.4 1 calc R U P A 2
C35A C 0.4334(3) 0.1817(5) 0.6147(6) 0.0389(10) Uani 0.4 1 d D . P A 2
H35C H 0.3979 0.1370 0.6691 0.047 Uiso 0.4 1 calc R U P A 2
H35D H 0.4167 0.1630 0.5638 0.047 Uiso 0.4 1 calc R U P A 2
C36A C 0.3950(5) 0.3024(6) 0.5952(6) 0.0591(15) Uani 0.4 1 d D . P A 2
H36D H 0.3208 0.3171 0.5867 0.089 Uiso 0.4 1 calc R U P A 2
H36E H 0.4289 0.3468 0.5406 0.089 Uiso 0.4 1 calc R U P A 2
H36F H 0.4105 0.3210 0.6459 0.089 Uiso 0.4 1 calc R U P A 2
N6 N 0.0966(3) 0.2986(3) 0.5331(2) 0.0613(10) Uani 1 1 d . . . . .
C37 C 0.1100(3) 0.3197(3) 0.4583(2) 0.0420(7) Uani 1 1 d . . . . .
C38 C 0.1262(3) 0.3477(3) 0.3627(2) 0.0448(7) Uani 1 1 d . . . . .
H38A H 0.1684 0.4064 0.3394 0.067 Uiso 1 1 calc R U . . .
H38B H 0.0601 0.3726 0.3327 0.067 Uiso 1 1 calc R U . . .
H38C H 0.1613 0.2831 0.3510 0.067 Uiso 1 1 calc R U . . .
N7 N 0.9204(6) 0.9620(8) 0.3846(7) 0.0690(10) Uani 0.5 1 d D . P B 1
C39 C 1.0024(5) 0.9431(8) 0.4093(7) 0.0690(10) Uani 0.5 1 d D . P B 1
C40 C 1.1089(6) 0.9078(8) 0.4325(7) 0.0690(10) Uani 0.5 1 d D . P B 1
H40A H 1.1337 0.9623 0.4497 0.103 Uiso 0.5 1 calc R U P B 1
H40B H 1.1488 0.9000 0.3805 0.103 Uiso 0.5 1 calc R U P B 1
H40C H 1.1164 0.8372 0.4828 0.103 Uiso 0.5 1 calc R U P B 1
N7A N 0.9109(8) 0.9846(8) 0.3941(5) 0.0690(10) Uani 0.5 1 d D . P C 2
C39A C 0.8968(8) 0.9552(7) 0.4700(5) 0.0690(10) Uani 0.5 1 d D . P C 2
C40A C 0.8723(8) 0.9342(8) 0.5636(5) 0.0690(10) Uani 0.5 1 d D . P C 2
H40D H 0.8013 0.9204 0.5761 0.103 Uiso 0.5 1 calc R U P C 2
H40E H 0.8804 0.9980 0.5774 0.103 Uiso 0.5 1 calc R U P C 2
H40F H 0.9184 0.8700 0.6008 0.103 Uiso 0.5 1 calc R U P C 2

loop_
_atom_site_aniso_label
_atom_site_aniso_U_11
_atom_site_aniso_U_22
_atom_site_aniso_U_33
_atom_site_aniso_U_23
_atom_site_aniso_U_13
_atom_site_aniso_U_12
Tb1 0.01462(5) 0.01501(5) 0.01619(5) -0.00616(3) -0.00146(3) -0.00242(3)
Eu1 0.01283(4) 0.01332(4) 0.01475(5) -0.00553(3) -0.00129(3) -0.00230(3)
Si1 0.0159(2) 0.0153(2) 0.0163(2) -0.00691(19) -0.00195(19) -0.00288(18)
Si2 0.0156(2) 0.0156(2) 0.0158(2) -0.00685(19) -0.00051(18) -0.00233(18)
Si3 0.0147(2) 0.0138(2) 0.0170(2) -0.00598(19) -0.00138(18) -0.00189(18)
Si4 0.0148(2) 0.0140(2) 0.0169(2) -0.00595(19) -0.00156(18) -0.00309(18)
O1 0.0160(6) 0.0199(7) 0.0188(7) -0.0095(6) -0.0006(5) -0.0028(5)
O2 0.0187(7) 0.0164(6) 0.0183(7) -0.0074(5) -0.0002(5) -0.0017(5)
O3 0.0163(6) 0.0153(6) 0.0210(7) -0.0068(5) -0.0009(5) -0.0025(5)
O4 0.0199(7) 0.0153(6) 0.0178(7) -0.0066(5) -0.0021(5) -0.0036(5)
O5 0.0171(6) 0.0150(6) 0.0179(6) -0.0070(5) -0.0010(5) -0.0030(5)
O6 0.0167(6) 0.0153(6) 0.0188(7) -0.0073(5) -0.0022(5) -0.0018(5)
O7 0.0166(6) 0.0154(6) 0.0175(6) -0.0074(5) -0.0007(5) -0.0029(5)
O8 0.0163(6) 0.0158(6) 0.0179(6) -0.0072(5) -0.0025(5) -0.0027(5)
O9 0.0238(8) 0.0300(9) 0.0235(8) -0.0135(7) -0.0025(6) -0.0042(6)
O10 0.0225(8) 0.0273(8) 0.0190(7) -0.0076(6) -0.0004(6) -0.0060(6)
O11 0.0367(10) 0.0447(12) 0.0185(8) -0.0088(8) 0.0051(7) -0.0065(9)
O12 0.0197(7) 0.0240(8) 0.0256(8) -0.0065(6) -0.0013(6) -0.0044(6)
O13 0.0248(8) 0.0203(7) 0.0273(8) -0.0066(6) -0.0023(6) -0.0041(6)
O14 0.0449(12) 0.0285(10) 0.0404(12) 0.0008(9) -0.0170(10) 0.0052(9)
O15 0.0251(8) 0.0229(8) 0.0275(8) -0.0097(7) 0.0043(6) -0.0055(6)
O16 0.0223(8) 0.0255(8) 0.0251(8) -0.0061(7) 0.0037(6) -0.0010(6)
O17 0.0208(8) 0.0439(11) 0.0340(10) -0.0172(9) 0.0084(7) -0.0072(8)
O18 0.0172(7) 0.0261(8) 0.0207(7) -0.0044(6) -0.0037(6) -0.0038(6)
N1 0.0246(9) 0.0264(9) 0.0187(8) -0.0079(7) -0.0007(7) -0.0006(7)
N2 0.0239(9) 0.0214(9) 0.0238(9) -0.0045(7) -0.0035(7) 0.0004(7)
N3 0.0176(8) 0.0284(10) 0.0235(9) -0.0123(8) 0.0002(7) -0.0045(7)
N4 0.0201(8) 0.0234(9) 0.0253(9) -0.0091(7) -0.0027(7) -0.0043(7)
C1 0.0173(9) 0.0208(9) 0.0182(9) -0.0087(7) -0.0022(7) -0.0030(7)
C2 0.0296(11) 0.0224(10) 0.0215(10) -0.0041(8) -0.0074(8) -0.0080(8)
C3 0.0303(12) 0.0268(11) 0.0234(10) -0.0040(9) -0.0085(9) -0.0048(9)
C4 0.0211(10) 0.0305(11) 0.0239(10) -0.0107(9) -0.0065(8) -0.0021(8)
C5 0.0244(11) 0.0273(11) 0.0349(13) -0.0107(10) -0.0102(9) -0.0062(9)
C6 0.0238(10) 0.0210(10) 0.0286(11) -0.0069(8) -0.0088(8) -0.0047(8)
C7 0.0196(9) 0.0182(9) 0.0191(9) -0.0077(7) 0.0003(7) -0.0036(7)
C8 0.0185(9) 0.0269(10) 0.0208(9) -0.0089(8) 0.0010(7) -0.0038(8)
C9 0.0200(10) 0.0350(13) 0.0265(11) -0.0130(10) 0.0027(8) -0.0029(9)
C10 0.0332(13) 0.0333(13) 0.0237(11) -0.0127(10) 0.0084(9) -0.0067(10)
C11 0.0428(15) 0.0303(12) 0.0196(10) -0.0062(9) 0.0049(10) 0.0027(11)
C12 0.0320(12) 0.0256(11) 0.0211(10) -0.0087(9) 0.0004(9) 0.0042(9)
C13 0.0178(9) 0.0167(9) 0.0218(9) -0.0083(7) -0.0026(7) -0.0014(7)
C14 0.0256(11) 0.0202(10) 0.0340(13) -0.0030(9) -0.0011(9) -0.0027(8)
C15 0.0367(15) 0.0198(11) 0.0490(17) 0.0023(11) -0.0107(13) 0.0008(10)
C16 0.0291(13) 0.0204(11) 0.0589(19) -0.0091(12) -0.0183(13) 0.0051(9)
C17 0.0180(10) 0.0266(12) 0.0536(17) -0.0144(12) -0.0084(10) 0.0021(9)
C18 0.0189(10) 0.0225(10) 0.0348(12) -0.0083(9) -0.0034(9) -0.0016(8)
C19 0.0159(8) 0.0157(8) 0.0196(9) -0.0056(7) -0.0019(7) -0.0034(6)
C20 0.0234(10) 0.0206(9) 0.0250(10) -0.0109(8) 0.0004(8) -0.0063(8)
C21 0.0297(12) 0.0215(10) 0.0324(12) -0.0113(9) 0.0006(9) -0.0111(9)
C22 0.0247(11) 0.0229(10) 0.0300(11) -0.0066(9) 0.0020(9) -0.0103(8)
C23 0.0218(10) 0.0231(10) 0.0247(10) -0.0067(8) 0.0024(8) -0.0055(8)
C24 0.0198(9) 0.0201(9) 0.0216(9) -0.0080(8) -0.0009(7) -0.0036(7)
C25 0.0214(10) 0.0312(12) 0.0318(12) -0.0138(10) -0.0063(9) -0.0016(9)
C26 0.0369(15) 0.0371(15) 0.0496(18) -0.0145(13) -0.0238(14) 0.0082(12)
C27 0.0174(9) 0.0246(10) 0.0268(10) -0.0096(8) -0.0033(8) -0.0026(8)
C28 0.0262(12) 0.0262(12) 0.0470(16) -0.0138(11) -0.0077(11) -0.0085(9)
N5 0.0315(11) 0.0300(11) 0.0273(10) -0.0048(9) -0.0039(8) -0.0046(9)
C29 0.0338(18) 0.0238(15) 0.0292(16) -0.0086(13) -0.0044(13) -0.0041(13)
C30 0.044(3) 0.0274(19) 0.0389(15) -0.0174(12) -0.0141(13) 0.0038(14)
C31 0.051(3) 0.036(2) 0.043(2) -0.0042(18) -0.0029(19) -0.0197(19)
C32 0.064(4) 0.067(4) 0.060(4) -0.010(3) 0.002(3) -0.037(3)
C33 0.0354(19) 0.038(2) 0.0311(19) -0.0100(16) -0.0031(15) -0.0104(16)
C34 0.053(3) 0.052(3) 0.038(2) -0.018(2) -0.003(2) -0.010(2)
C35 0.042(2) 0.039(2) 0.033(2) -0.014(2) -0.0152(17) 0.0097(19)
C36 0.053(3) 0.074(4) 0.033(2) -0.013(2) -0.006(2) 0.020(3)
C29A 0.0338(18) 0.0238(15) 0.0292(16) -0.0086(13) -0.0044(13) -0.0041(13)
C30A 0.044(3) 0.0274(19) 0.0389(15) -0.0174(12) -0.0141(13) 0.0038(14)
C31A 0.051(3) 0.036(2) 0.043(2) -0.0042(18) -0.0029(19) -0.0197(19)
C32A 0.064(4) 0.067(4) 0.060(4) -0.010(3) 0.002(3) -0.037(3)
C33A 0.0354(19) 0.038(2) 0.0311(19) -0.0100(16) -0.0031(15) -0.0104(16)
C34A 0.053(3) 0.052(3) 0.038(2) -0.018(2) -0.003(2) -0.010(2)
C35A 0.042(2) 0.039(2) 0.033(2) -0.014(2) -0.0152(17) 0.0097(19)
C36A 0.053(3) 0.074(4) 0.033(2) -0.013(2) -0.006(2) 0.020(3)
N6 0.076(2) 0.073(2) 0.0523(19) -0.0370(18) 0.0208(17) -0.036(2)
C37 0.0360(15) 0.0502(18) 0.0488(18) -0.0277(15) 0.0058(13) -0.0115(13)
C38 0.0360(16) 0.062(2) 0.0393(16) -0.0235(16) -0.0035(13) -0.0028(14)
N7 0.077(2) 0.065(2) 0.068(2) -0.0255(18) 0.0018(19) -0.0167(19)
C39 0.077(2) 0.065(2) 0.068(2) -0.0255(18) 0.0018(19) -0.0167(19)
C40 0.077(2) 0.065(2) 0.068(2) -0.0255(18) 0.0018(19) -0.0167(19)
N7A 0.077(2) 0.065(2) 0.068(2) -0.0255(18) 0.0018(19) -0.0167(19)
C39A 0.077(2) 0.065(2) 0.068(2) -0.0255(18) 0.0018(19) -0.0167(19)
C40A 0.077(2) 0.065(2) 0.068(2) -0.0255(18) 0.0018(19) -0.0167(19)

loop_
_atom_type_symbol
_atom_type_description
_atom_type_scat_dispersion_real
_atom_type_scat_dispersion_imag
_atom_type_scat_source
C C 0.0033 0.0016 'International Tables Vol C Tables 4.2.6.8 and 6.1.1.4'
H H 0.0000 0.0000 'International Tables Vol C Tables 4.2.6.8 and 6.1.1.4'
N N 0.0061 0.0033 'International Tables Vol C Tables 4.2.6.8 and 6.1.1.4'
O O 0.0106 0.0060 'International Tables Vol C Tables 4.2.6.8 and 6.1.1.4'
Si Si 0.0817 0.0704 'International Tables Vol C Tables 4.2.6.8 and 6.1.1.4'
Eu Eu -0.1578 3.6682 'International Tables Vol C Tables 4.2.6.8 and 6.1.1.4'
Tb Tb -0.1723 4.1537 'International Tables Vol C Tables 4.2.6.8 and 6.1.1.4'

loop_
_geom_angle_atom_site_label_1
_geom_angle_atom_site_label_2
_geom_angle_atom_site_label_3
_geom_angle
_geom_angle_site_symmetry_1
_geom_angle_site_symmetry_3
_geom_angle_publ_flag
O5 Tb1 O8 123.66(5) . 2_667 ?
O5 Tb1 O6 81.13(5) . . ?
O8 Tb1 O6 72.93(5) 2_667 . ?
O5 Tb1 O7 71.71(5) . 2_667 ?
O8 Tb1 O7 81.55(5) 2_667 2_667 ?
O6 Tb1 O7 122.47(5) . 2_667 ?
O5 Tb1 O9 98.20(6) . . ?
O8 Tb1 O9 128.62(6) 2_667 . ?
O6 Tb1 O9 87.40(6) . . ?
O7 Tb1 O9 144.88(6) 2_667 . ?
O5 Tb1 O13 127.68(6) . . ?
O8 Tb1 O13 96.79(6) 2_667 . ?
O6 Tb1 O13 147.58(6) . . ?
O7 Tb1 O13 84.78(6) 2_667 . ?
O9 Tb1 O13 75.10(6) . . ?
O5 Tb1 O10 143.59(5) . . ?
O8 Tb1 O10 77.69(5) 2_667 . ?
O6 Tb1 O10 78.03(6) . . ?
O7 Tb1 O10 144.55(5) 2_667 . ?
O9 Tb1 O10 51.60(6) . . ?
O13 Tb1 O10 69.68(6) . . ?
O5 Tb1 O12 78.01(5) . . ?
O8 Tb1 O12 141.38(5) 2_667 . ?
O6 Tb1 O12 145.64(5) . . ?
O7 Tb1 O12 75.84(6) 2_667 . ?
O9 Tb1 O12 69.11(6) . . ?
O13 Tb1 O12 50.73(6) . . ?
O10 Tb1 O12 103.74(6) . . ?
O7 Eu1 O6 78.64(5) . . ?
O7 Eu1 O8 120.03(5) . 2_667 ?
O6 Eu1 O8 72.38(5) . 2_667 ?
O7 Eu1 O5 71.17(5) . 2_667 ?
O6 Eu1 O5 119.72(5) . 2_667 ?
O8 Eu1 O5 79.56(5) 2_667 2_667 ?
O7 Eu1 O16 94.30(6) . . ?
O6 Eu1 O16 84.94(6) . . ?
O8 Eu1 O16 132.53(6) 2_667 . ?
O5 Eu1 O16 146.41(6) 2_667 . ?
O7 Eu1 O18 72.84(5) . . ?
O6 Eu1 O18 140.23(6) . . ?
O8 Eu1 O18 146.68(6) 2_667 . ?
O5 Eu1 O18 76.30(6) 2_667 . ?
O16 Eu1 O18 70.43(6) . . ?
O7 Eu1 O15 139.04(5) . . ?
O6 Eu1 O15 77.03(6) . . ?
O8 Eu1 O15 82.73(6) 2_667 . ?
O5 Eu1 O15 149.76(5) 2_667 . ?
O16 Eu1 O15 51.26(6) . . ?
O18 Eu1 O15 107.70(6) . . ?
O7 Eu1 N4 142.65(6) . . ?
O6 Eu1 N4 138.71(6) . . ?
O8 Eu1 N4 81.60(6) 2_667 . ?
O5 Eu1 N4 85.06(6) 2_667 . ?
O16 Eu1 N4 89.97(7) . . ?
O18 Eu1 N4 73.79(6) . . ?
O15 Eu1 N4 68.17(6) . . ?
O5 Si1 O4 110.89(8) . . ?
O5 Si1 O1 108.32(8) . . ?
O4 Si1 O1 107.84(9) . . ?
O5 Si1 C1 112.06(9) . . ?
O4 Si1 C1 107.13(9) . . ?
O1 Si1 C1 110.51(9) . . ?
O6 Si2 O2 109.26(8) . . ?
O6 Si2 O1 108.41(8) . . ?
O2 Si2 O1 109.85(8) . . ?
O6 Si2 C7 115.79(9) . . ?
O2 Si2 C7 107.04(9) . . ?
O1 Si2 C7 106.38(9) . . ?
O7 Si3 O2 108.88(8) . . ?
O7 Si3 O3 108.90(8) . . ?
O2 Si3 O3 109.80(8) . . ?
O7 Si3 C13 113.26(9) . . ?
O2 Si3 C13 107.55(9) . . ?
O3 Si3 C13 108.41(9) . . ?
O8 Si4 O4 110.35(8) . . ?
O8 Si4 O3 109.54(8) . . ?
O4 Si4 O3 107.48(8) . . ?
O8 Si4 C19 112.21(9) . . ?
O4 Si4 C19 108.61(9) . . ?
O3 Si4 C19 108.51(9) . . ?
Si1 O1 Si2 129.49(10) . . ?
Si3 O2 Si2 134.13(10) . . ?
Si3 O3 Si4 129.24(10) . . ?
Si4 O4 Si1 134.56(10) . . ?
Si1 O5 Tb1 125.44(8) . . ?
Si1 O5 Eu1 126.05(8) . 2_667 ?
Tb1 O5 Eu1 107.12(6) . 2_667 ?
Si2 O6 Tb1 125.17(8) . . ?
Si2 O6 Eu1 127.31(8) . . ?
Tb1 O6 Eu1 105.78(6) . . ?
Si3 O7 Eu1 127.25(8) . . ?
Si3 O7 Tb1 124.30(8) . 2_667 ?
Eu1 O7 Tb1 107.50(6) . 2_667 ?
Si4 O8 Tb1 124.49(8) . 2_667 ?
Si4 O8 Eu1 127.57(8) . 2_667 ?
Tb1 O8 Eu1 105.57(6) 2_667 2_667 ?
N1 O9 Tb1 96.38(13) . . ?
N1 O10 Tb1 95.06(13) . . ?
N2 O12 Tb1 94.68(13) . . ?
N2 O13 Tb1 97.77(13) . . ?
N3 O15 Eu1 94.01(13) . . ?
N3 O16 Eu1 98.64(13) . . ?
C25 O18 Eu1 132.09(15) . . ?
C25 O18 H18O 110.2 . . ?
Eu1 O18 H18O 112.5 . . ?
O11 N1 O10 122.1(2) . . ?
O11 N1 O9 121.1(2) . . ?
O10 N1 O9 116.81(19) . . ?
O14 N2 O13 121.5(2) . . ?
O14 N2 O12 122.4(2) . . ?
O13 N2 O12 116.11(19) . . ?
O17 N3 O15 123.0(2) . . ?
O17 N3 O16 121.0(2) . . ?
O15 N3 O16 115.96(19) . . ?
C27 N4 Eu1 167.08(19) . . ?
C6 C1 C2 117.5(2) . . ?
C6 C1 Si1 120.99(17) . . ?
C2 C1 Si1 121.31(16) . . ?
C3 C2 C1 121.2(2) . . ?
C3 C2 H2 119.4 . . ?
C1 C2 H2 119.4 . . ?
C4 C3 C2 120.3(2) . . ?
C4 C3 H3 119.9 . . ?
C2 C3 H3 119.9 . . ?
C5 C4 C3 119.7(2) . . ?
C5 C4 H4 120.1 . . ?
C3 C4 H4 120.1 . . ?
C4 C5 C6 120.0(2) . . ?
C4 C5 H5 120.0 . . ?
C6 C5 H5 120.0 . . ?
C1 C6 C5 121.2(2) . . ?
C1 C6 H6 119.4 . . ?
C5 C6 H6 119.4 . . ?
C8 C7 C12 117.9(2) . . ?
C8 C7 Si2 121.78(17) . . ?
C12 C7 Si2 120.30(17) . . ?
C9 C8 C7 121.1(2) . . ?
C9 C8 H8 119.4 . . ?
C7 C8 H8 119.4 . . ?
C10 C9 C8 120.1(2) . . ?
C10 C9 H9 120.0 . . ?
C8 C9 H9 120.0 . . ?
C9 C10 C11 119.6(2) . . ?
C9 C10 H10 120.2 . . ?
C11 C10 H10 120.2 . . ?
C10 C11 C12 120.2(2) . . ?
C10 C11 H11 119.9 . . ?
C12 C11 H11 119.9 . . ?
C11 C12 C7 121.0(2) . . ?
C11 C12 H12 119.5 . . ?
C7 C12 H12 119.5 . . ?
C14 C13 C18 117.4(2) . . ?
C14 C13 Si3 121.81(18) . . ?
C18 C13 Si3 120.76(17) . . ?
C13 C14 C15 121.2(3) . . ?
C13 C14 H14 119.4 . . ?
C15 C14 H14 119.4 . . ?
C16 C15 C14 120.1(3) . . ?
C16 C15 H15 120.0 . . ?
C14 C15 H15 120.0 . . ?
C17 C16 C15 120.0(2) . . ?
C17 C16 H16 120.0 . . ?
C15 C16 H16 120.0 . . ?
C16 C17 C18 119.9(3) . . ?
C16 C17 H17 120.1 . . ?
C18 C17 H17 120.1 . . ?
C17 C18 C13 121.4(2) . . ?
C17 C18 H18 119.3 . . ?
C13 C18 H18 119.3 . . ?
C20 C19 C24 118.1(2) . . ?
C20 C19 Si4 121.54(17) . . ?
C24 C19 Si4 120.36(16) . . ?
C21 C20 C19 121.1(2) . . ?
C21 C20 H20 119.4 . . ?
C19 C20 H20 119.4 . . ?
C20 C21 C22 120.0(2) . . ?
C20 C21 H21 120.0 . . ?
C22 C21 H21 120.0 . . ?
C23 C22 C21 119.9(2) . . ?
C23 C22 H22 120.0 . . ?
C21 C22 H22 120.0 . . ?
C22 C23 C24 120.0(2) . . ?
C22 C23 H23 120.0 . . ?
C24 C23 H23 120.0 . . ?
C23 C24 C19 120.9(2) . . ?
C23 C24 H24 119.6 . . ?
C19 C24 H24 119.6 . . ?
O18 C25 C26 111.0(2) . . ?
O18 C25 H25A 109.4 . . ?
C26 C25 H25A 109.4 . . ?
O18 C25 H25B 109.4 . . ?
C26 C25 H25B 109.4 . . ?
H25A C25 H25B 108.0 . . ?
C25 C26 H26A 109.5 . . ?
C25 C26 H26B 109.5 . . ?
H26A C26 H26B 109.5 . . ?
C25 C26 H26C 109.5 . . ?
H26A C26 H26C 109.5 . . ?
H26B C26 H26C 109.5 . . ?
N4 C27 C28 178.7(3) . . ?
C27 C28 H28A 109.5 . . ?
C27 C28 H28B 109.5 . . ?
H28A C28 H28B 109.5 . . ?
C27 C28 H28C 109.5 . . ?
H28A C28 H28C 109.5 . . ?
H28B C28 H28C 109.5 . . ?
C31 N5 C35 111.2(3) . . ?
C33A N5 C35A 111.4(4) . . ?
C33A N5 C31A 115.1(4) . . ?
C35A N5 C31A 110.4(4) . . ?
C31 N5 C29 111.2(3) . . ?
C35 N5 C29 114.2(3) . . ?
C33A N5 C29A 106.9(3) . . ?
C35A N5 C29A 109.8(4) . . ?
C31A N5 C29A 102.8(5) . . ?
C31 N5 C33 109.7(3) . . ?
C35 N5 C33 103.9(3) . . ?
C29 N5 C33 106.3(3) . . ?
N5 C29 C30 111.9(3) . . ?
N5 C29 H29A 109.2 . . ?
C30 C29 H29A 109.2 . . ?
N5 C29 H29B 109.2 . . ?
C30 C29 H29B 109.2 . . ?
H29A C29 H29B 107.9 . . ?
C29 C30 H30A 109.5 . . ?
C29 C30 H30B 109.5 . . ?
H30A C30 H30B 109.5 . . ?
C29 C30 H30C 109.5 . . ?
H30A C30 H30C 109.5 . . ?
H30B C30 H30C 109.5 . . ?
N5 C31 C32 112.8(2) . . ?
N5 C31 H31A 109.0 . . ?
C32 C31 H31A 109.0 . . ?
N5 C31 H31B 109.0 . . ?
C32 C31 H31B 109.0 . . ?
H31A C31 H31B 107.8 . . ?
C31 C32 H32A 109.5 . . ?
C31 C32 H32B 109.5 . . ?
H32A C32 H32B 109.5 . . ?
C31 C32 H32C 109.5 . . ?
H32A C32 H32C 109.5 . . ?
H32B C32 H32C 109.5 . . ?
N5 C33 C34 111.8(2) . . ?
N5 C33 H33A 109.2 . . ?
C34 C33 H33A 109.2 . . ?
N5 C33 H33B 109.2 . . ?
C34 C33 H33B 109.2 . . ?
H33A C33 H33B 107.9 . . ?
C33 C34 H34A 109.5 . . ?
C33 C34 H34B 109.5 . . ?
H34A C34 H34B 109.5 . . ?
C33 C34 H34C 109.5 . . ?
H34A C34 H34C 109.5 . . ?
H34B C34 H34C 109.5 . . ?
N5 C35 C36 112.7(2) . . ?
N5 C35 H35A 109.1 . . ?
C36 C35 H35A 109.1 . . ?
N5 C35 H35B 109.1 . . ?
C36 C35 H35B 109.1 . . ?
H35A C35 H35B 107.8 . . ?
C35 C36 H36A 109.5 . . ?
C35 C36 H36B 109.5 . . ?
H36A C36 H36B 109.5 . . ?
C35 C36 H36C 109.5 . . ?
H36A C36 H36C 109.5 . . ?
H36B C36 H36C 109.5 . . ?
N5 C29A C30A 110.8(3) . . ?
N5 C29A H29C 109.5 . . ?
C30A C29A H29C 109.5 . . ?
N5 C29A H29D 109.5 . . ?
C30A C29A H29D 109.5 . . ?
H29C C29A H29D 108.1 . . ?
C29A C30A H30D 109.5 . . ?
C29A C30A H30E 109.5 . . ?
H30D C30A H30E 109.5 . . ?
C29A C30A H30F 109.5 . . ?
H30D C30A H30F 109.5 . . ?
H30E C30A H30F 109.5 . . ?
N5 C31A C32A 111.6(3) . . ?
N5 C31A H31C 109.3 . . ?
C32A C31A H31C 109.3 . . ?
N5 C31A H31D 109.3 . . ?
C32A C31A H31D 109.3 . . ?
H31C C31A H31D 108.0 . . ?
C31A C32A H32D 109.5 . . ?
C31A C32A H32E 109.5 . . ?
H32D C32A H32E 109.5 . . ?
C31A C32A H32F 109.5 . . ?
H32D C32A H32F 109.5 . . ?
H32E C32A H32F 109.5 . . ?
N5 C33A C34A 111.5(3) . . ?
N5 C33A H33C 109.3 . . ?
C34A C33A H33C 109.3 . . ?
N5 C33A H33D 109.3 . . ?
C34A C33A H33D 109.3 . . ?
H33C C33A H33D 108.0 . . ?
C33A C34A H34D 109.5 . . ?
C33A C34A H34E 109.5 . . ?
H34D C34A H34E 109.5 . . ?
C33A C34A H34F 109.5 . . ?
H34D C34A H34F 109.5 . . ?
H34E C34A H34F 109.5 . . ?
N5 C35A C36A 111.8(3) . . ?
N5 C35A H35C 109.3 . . ?
C36A C35A H35C 109.3 . . ?
N5 C35A H35D 109.3 . . ?
C36A C35A H35D 109.3 . . ?
H35C C35A H35D 107.9 . . ?
C35A C36A H36D 109.5 . . ?
C35A C36A H36E 109.5 . . ?
H36D C36A H36E 109.5 . . ?
C35A C36A H36F 109.5 . . ?
H36D C36A H36F 109.5 . . ?
H36E C36A H36F 109.5 . . ?
N6 C37 C38 179.4(5) . . ?
C37 C38 H38A 109.5 . . ?
C37 C38 H38B 109.5 . . ?
H38A C38 H38B 109.5 . . ?
C37 C38 H38C 109.5 . . ?
H38A C38 H38C 109.5 . . ?
H38B C38 H38C 109.5 . . ?
N7 C39 C40 170.8(8) . . ?
C39 C40 H40A 109.5 . . ?
C39 C40 H40B 109.5 . . ?
H40A C40 H40B 109.5 . . ?
C39 C40 H40C 109.5 . . ?
H40A C40 H40C 109.5 . . ?
H40B C40 H40C 109.5 . . ?
N7A C39A C40A 171.7(8) . . ?
C39A C40A H40D 109.5 . . ?
C39A C40A H40E 109.5 . . ?
H40D C40A H40E 109.5 . . ?
C39A C40A H40F 109.5 . . ?
H40D C40A H40F 109.5 . . ?
H40E C40A H40F 109.5 . . ?

loop_
_geom_bond_atom_site_label_1
_geom_bond_atom_site_label_2
_geom_bond_distance
_geom_bond_site_symmetry_2
_geom_bond_publ_flag
Tb1 O5 2.3202(15) . ?
Tb1 O8 2.3198(15) 2_667 ?
Tb1 O6 2.3230(15) . ?
Tb1 O7 2.3326(15) 2_667 ?
Tb1 O9 2.4667(17) . ?
Tb1 O13 2.4906(17) . ?
Tb1 O10 2.5083(17) . ?
Tb1 O12 2.5517(17) . ?
Eu1 O7 2.3296(15) . ?
Eu1 O6 2.3318(15) . ?
Eu1 O8 2.3413(15) 2_667 ?
Eu1 O5 2.3533(15) 2_667 ?
Eu1 O16 2.4362(18) . ?
Eu1 O18 2.4544(16) . ?
Eu1 O15 2.5450(18) . ?
Eu1 N4 2.552(2) . ?
Si1 O5 1.6114(16) . ?
Si1 O4 1.6346(16) . ?
Si1 O1 1.6378(16) . ?
Si1 C1 1.850(2) . ?
Si2 O6 1.6155(16) . ?
Si2 O2 1.6352(17) . ?
Si2 O1 1.6393(16) . ?
Si2 C7 1.853(2) . ?
Si3 O7 1.6135(16) . ?
Si3 O2 1.6328(17) . ?
Si3 O3 1.6350(16) . ?
Si3 C13 1.854(2) . ?
Si4 O8 1.6131(16) . ?
Si4 O4 1.6293(16) . ?
Si4 O3 1.6408(16) . ?
Si4 C19 1.857(2) . ?
O9 N1 1.283(3) . ?
O10 N1 1.259(3) . ?
O11 N1 1.221(3) . ?
O12 N2 1.276(3) . ?
O13 N2 1.270(3) . ?
O14 N2 1.218(3) . ?
O15 N3 1.262(3) . ?
O16 N3 1.282(3) . ?
O17 N3 1.219(3) . ?
O18 C25 1.439(3) . ?
O18 H18O 0.8709 . ?
N4 C27 1.139(3) . ?
C1 C6 1.394(3) . ?
C1 C2 1.398(3) . ?
C2 C3 1.391(3) . ?
C2 H2 0.9500 . ?
C3 C4 1.378(4) . ?
C3 H3 0.9500 . ?
C4 C5 1.381(4) . ?
C4 H4 0.9500 . ?
C5 C6 1.396(3) . ?
C5 H5 0.9500 . ?
C6 H6 0.9500 . ?
C7 C8 1.396(3) . ?
C7 C12 1.397(3) . ?
C8 C9 1.389(3) . ?
C8 H8 0.9500 . ?
C9 C10 1.385(4) . ?
C9 H9 0.9500 . ?
C10 C11 1.386(4) . ?
C10 H10 0.9500 . ?
C11 C12 1.389(4) . ?
C11 H11 0.9500 . ?
C12 H12 0.9500 . ?
C13 C14 1.395(3) . ?
C13 C18 1.400(3) . ?
C14 C15 1.391(4) . ?
C14 H14 0.9500 . ?
C15 C16 1.381(5) . ?
C15 H15 0.9500 . ?
C16 C17 1.375(4) . ?
C16 H16 0.9500 . ?
C17 C18 1.391(3) . ?
C17 H17 0.9500 . ?
C18 H18 0.9500 . ?
C19 C20 1.397(3) . ?
C19 C24 1.404(3) . ?
C20 C21 1.391(3) . ?
C20 H20 0.9500 . ?
C21 C22 1.390(4) . ?
C21 H21 0.9500 . ?
C22 C23 1.387(3) . ?
C22 H22 0.9500 . ?
C23 C24 1.393(3) . ?
C23 H23 0.9500 . ?
C24 H24 0.9500 . ?
C25 C26 1.512(4) . ?
C25 H25A 0.9900 . ?
C25 H25B 0.9900 . ?
C26 H26A 0.9800 . ?
C26 H26B 0.9800 . ?
C26 H26C 0.9800 . ?
C27 C28 1.451(3) . ?
C28 H28A 0.9800 . ?
C28 H28B 0.9800 . ?
C28 H28C 0.9800 . ?
N5 C31 1.475(3) . ?
N5 C33A 1.475(3) . ?
N5 C35 1.482(3) . ?
N5 C35A 1.482(3) . ?
N5 C31A 1.484(3) . ?
N5 C29 1.484(3) . ?
N5 C29A 1.502(3) . ?
N5 C33 1.507(3) . ?
C29 C30 1.525(3) . ?
C29 H29A 0.9900 . ?
C29 H29B 0.9900 . ?
C30 H30A 0.9800 . ?
C30 H30B 0.9800 . ?
C30 H30C 0.9800 . ?
C31 C32 1.514(3) . ?
C31 H31A 0.9900 . ?
C31 H31B 0.9900 . ?
C32 H32A 0.9800 . ?
C32 H32B 0.9800 . ?
C32 H32C 0.9800 . ?
C33 C34 1.509(3) . ?
C33 H33A 0.9900 . ?
C33 H33B 0.9900 . ?
C34 H34A 0.9800 . ?
C34 H34B 0.9800 . ?
C34 H34C 0.9800 . ?
C35 C36 1.512(3) . ?
C35 H35A 0.9900 . ?
C35 H35B 0.9900 . ?
C36 H36A 0.9800 . ?
C36 H36B 0.9800 . ?
C36 H36C 0.9800 . ?
C29A C30A 1.522(3) . ?
C29A H29C 0.9900 . ?
C29A H29D 0.9900 . ?
C30A H30D 0.9800 . ?
C30A H30E 0.9800 . ?
C30A H30F 0.9800 . ?
C31A C32A 1.520(3) . ?
C31A H31C 0.9900 . ?
C31A H31D 0.9900 . ?
C32A H32D 0.9800 . ?
C32A H32E 0.9800 . ?
C32A H32F 0.9800 . ?
C33A C34A 1.524(3) . ?
C33A H33C 0.9900 . ?
C33A H33D 0.9900 . ?
C34A H34D 0.9800 . ?
C34A H34E 0.9800 . ?
C34A H34F 0.9800 . ?
C35A C36A 1.520(3) . ?
C35A H35C 0.9900 . ?
C35A H35D 0.9900 . ?
C36A H36D 0.9800 . ?
C36A H36E 0.9800 . ?
C36A H36F 0.9800 . ?
N6 C37 1.134(5) . ?
C37 C38 1.444(5) . ?
C38 H38A 0.9800 . ?
C38 H38B 0.9800 . ?
C38 H38C 0.9800 . ?
N7 C39 1.1432(10) . ?
C39 C40 1.4415(10) . ?
C40 H40A 0.9800 . ?
C40 H40B 0.9800 . ?
C40 H40C 0.9800 . ?
N7A C39A 1.1425(9) . ?
C39A C40A 1.4413(9) . ?
C40A H40D 0.9800 . ?
C40A H40E 0.9800 . ?
C40A H40F 0.9800 . ?

loop_
_geom_hbond_atom_site_label_D
_geom_hbond_atom_site_label_H
_geom_hbond_atom_site_label_A
_geom_hbond_distance_DH
_geom_hbond_distance_HA
_geom_hbond_distance_DA
_geom_hbond_angle_DHA
_geom_hbond_site_symmetry_A
O18 H18O O12 0.87 2.01 2.857(2) 164.0 2_667

loop_
_geom_torsion_atom_site_label_1
_geom_torsion_atom_site_label_2
_geom_torsion_atom_site_label_3
_geom_torsion_atom_site_label_4
_geom_torsion
_geom_torsion_site_symmetry_1
_geom_torsion_site_symmetry_2
_geom_torsion_site_symmetry_3
_geom_torsion_site_symmetry_4
_geom_torsion_publ_flag
O5 Si1 O1 Si2 48.59(15) . . . . ?
O4 Si1 O1 Si2 -71.48(14) . . . . ?
C1 Si1 O1 Si2 171.72(12) . . . . ?
O6 Si2 O1 Si1 -48.60(15) . . . . ?
O2 Si2 O1 Si1 70.73(14) . . . . ?
C7 Si2 O1 Si1 -173.75(12) . . . . ?
O7 Si3 O2 Si2 -29.62(17) . . . . ?
O3 Si3 O2 Si2 89.53(15) . . . . ?
C13 Si3 O2 Si2 -152.70(14) . . . . ?
O6 Si2 O2 Si3 30.81(16) . . . . ?
O1 Si2 O2 Si3 -88.00(15) . . . . ?
C7 Si2 O2 Si3 156.90(14) . . . . ?
O7 Si3 O3 Si4 46.48(15) . . . . ?
O2 Si3 O3 Si4 -72.66(14) . . . . ?
C13 Si3 O3 Si4 170.10(12) . . . . ?
O8 Si4 O3 Si3 -48.61(15) . . . . ?
O4 Si4 O3 Si3 71.30(14) . . . . ?
C19 Si4 O3 Si3 -171.42(12) . . . . ?
O8 Si4 O4 Si1 26.13(17) . . . . ?
O3 Si4 O4 Si1 -93.27(15) . . . . ?
C19 Si4 O4 Si1 149.52(14) . . . . ?
O5 Si1 O4 Si4 -24.24(17) . . . . ?
O1 Si1 O4 Si4 94.20(15) . . . . ?
C1 Si1 O4 Si4 -146.82(14) . . . . ?
O4 Si1 O5 Tb1 135.54(9) . . . . ?
O1 Si1 O5 Tb1 17.38(12) . . . . ?
C1 Si1 O5 Tb1 -104.80(11) . . . . ?
O4 Si1 O5 Eu1 -29.27(12) . . . 2_667 ?
O1 Si1 O5 Eu1 -147.42(9) . . . 2_667 ?
C1 Si1 O5 Eu1 90.40(12) . . . 2_667 ?
O2 Si2 O6 Tb1 -136.95(10) . . . . ?
O1 Si2 O6 Tb1 -17.26(12) . . . . ?
C7 Si2 O6 Tb1 102.15(12) . . . . ?
O2 Si2 O6 Eu1 25.86(13) . . . . ?
O1 Si2 O6 Eu1 145.55(10) . . . . ?
C7 Si2 O6 Eu1 -95.04(12) . . . . ?
O2 Si3 O7 Eu1 -28.38(13) . . . . ?
O3 Si3 O7 Eu1 -148.09(9) . . . . ?
C13 Si3 O7 Eu1 91.21(12) . . . . ?
O2 Si3 O7 Tb1 139.08(9) . . . 2_667 ?
O3 Si3 O7 Tb1 19.37(12) . . . 2_667 ?
C13 Si3 O7 Tb1 -101.33(11) . . . 2_667 ?
Eu1 Si3 O7 Tb1 167.46(17) . . . 2_667 ?
O4 Si4 O8 Tb1 -133.97(9) . . . 2_667 ?
O3 Si4 O8 Tb1 -15.83(12) . . . 2_667 ?
C19 Si4 O8 Tb1 104.76(11) . . . 2_667 ?
Eu1 Si4 O8 Tb1 -159.94(17) 2_667 . . 2_667 ?
O4 Si4 O8 Eu1 25.97(13) . . . 2_667 ?
O3 Si4 O8 Eu1 144.10(10) . . . 2_667 ?
C19 Si4 O8 Eu1 -95.31(12) . . . 2_667 ?
Tb1 O10 N1 O11 176.0(2) . . . . ?
Tb1 O10 N1 O9 -3.8(2) . . . . ?
Tb1 O9 N1 O11 -176.0(2) . . . . ?
Tb1 O9 N1 O10 3.9(2) . . . . ?
Tb1 O13 N2 O14 -171.2(2) . . . . ?
Tb1 O13 N2 O12 8.5(2) . . . . ?
Tb1 O12 N2 O14 171.4(2) . . . . ?
Tb1 O12 N2 O13 -8.3(2) . . . . ?
Eu1 O15 N3 O17 -175.8(2) . . . . ?
Eu1 O15 N3 O16 3.5(2) . . . . ?
Eu1 O16 N3 O17 175.61(19) . . . . ?
Eu1 O16 N3 O15 -3.6(2) . . . . ?
O5 Si1 C1 C6 -134.56(19) . . . . ?
O4 Si1 C1 C6 -12.7(2) . . . . ?
O1 Si1 C1 C6 104.5(2) . . . . ?
O5 Si1 C1 C2 40.4(2) . . . . ?
O4 Si1 C1 C2 162.28(19) . . . . ?
O1 Si1 C1 C2 -80.5(2) . . . . ?
C6 C1 C2 C3 0.3(4) . . . . ?
Si1 C1 C2 C3 -174.9(2) . . . . ?
C1 C2 C3 C4 -0.8(4) . . . . ?
C2 C3 C4 C5 0.7(4) . . . . ?
C3 C4 C5 C6 -0.1(4) . . . . ?
C2 C1 C6 C5 0.4(4) . . . . ?
Si1 C1 C6 C5 175.5(2) . . . . ?
C4 C5 C6 C1 -0.5(4) . . . . ?
O6 Si2 C7 C8 98.43(19) . . . . ?
O2 Si2 C7 C8 -23.7(2) . . . . ?
O1 Si2 C7 C8 -141.06(18) . . . . ?
O6 Si2 C7 C12 -83.0(2) . . . . ?
O2 Si2 C7 C12 154.91(19) . . . . ?
O1 Si2 C7 C12 37.5(2) . . . . ?
C12 C7 C8 C9 1.3(4) . . . . ?
Si2 C7 C8 C9 179.87(19) . . . . ?
C7 C8 C9 C10 0.2(4) . . . . ?
C8 C9 C10 C11 -1.3(4) . . . . ?
C9 C10 C11 C12 0.9(5) . . . . ?
C10 C11 C12 C7 0.6(4) . . . . ?
C8 C7 C12 C11 -1.7(4) . . . . ?
Si2 C7 C12 C11 179.7(2) . . . . ?
O7 Si3 C13 C14 98.6(2) . . . . ?
O2 Si3 C13 C14 -141.1(2) . . . . ?
O3 Si3 C13 C14 -22.4(2) . . . . ?
O7 Si3 C13 C18 -79.4(2) . . . . ?
O2 Si3 C13 C18 40.9(2) . . . . ?
O3 Si3 C13 C18 159.62(18) . . . . ?
C18 C13 C14 C15 0.4(4) . . . . ?
Si3 C13 C14 C15 -177.7(2) . . . . ?
C13 C14 C15 C16 -1.2(5) . . . . ?
C14 C15 C16 C17 1.4(5) . . . . ?
C15 C16 C17 C18 -0.7(5) . . . . ?
C16 C17 C18 C13 -0.1(4) . . . . ?
C14 C13 C18 C17 0.3(4) . . . . ?
Si3 C13 C18 C17 178.3(2) . . . . ?
O8 Si4 C19 C20 174.16(17) . . . . ?
O4 Si4 C19 C20 51.9(2) . . . . ?
O3 Si4 C19 C20 -64.7(2) . . . . ?
O8 Si4 C19 C24 -6.4(2) . . . . ?
O4 Si4 C19 C24 -128.66(17) . . . . ?
O3 Si4 C19 C24 114.79(18) . . . . ?
C24 C19 C20 C21 -1.1(3) . . . . ?
Si4 C19 C20 C21 178.35(19) . . . . ?
C19 C20 C21 C22 0.4(4) . . . . ?
C20 C21 C22 C23 0.6(4) . . . . ?
C21 C22 C23 C24 -0.9(4) . . . . ?
C22 C23 C24 C19 0.1(4) . . . . ?
C20 C19 C24 C23 0.9(3) . . . . ?
Si4 C19 C24 C23 -178.61(18) . . . . ?
Eu1 O18 C25 C26 -170.14(19) . . . . ?
C31 N5 C29 C30 71.5(7) . . . . ?
C33A N5 C29 C30 166.8(7) . . . . ?
C35 N5 C29 C30 -55.3(7) . . . . ?
C35A N5 C29 C30 -81.4(7) . . . . ?
C31A N5 C29 C30 76.8(10) . . . . ?
C29A N5 C29 C30 29.2(7) . . . . ?
C33 N5 C29 C30 -169.2(6) . . . . ?
C33A N5 C31 C32 104.9(6) . . . . ?
C35 N5 C31 C32 -62.1(6) . . . . ?
C35A N5 C31 C32 -59.5(9) . . . . ?
C31A N5 C31 C32 -6.9(6) . . . . ?
C29 N5 C31 C32 169.5(5) . . . . ?
C29A N5 C31 C32 -152.5(7) . . . . ?
C33 N5 C31 C32 52.3(6) . . . . ?
C31 N5 C33 C34 54.5(5) . . . . ?
C33A N5 C33 C34 -38.1(5) . . . . ?
C35 N5 C33 C34 173.5(4) . . . . ?
C35A N5 C33 C34 -159.5(5) . . . . ?
C31A N5 C33 C34 89.7(5) . . . . ?
C29 N5 C33 C34 -65.7(5) . . . . ?
C29A N5 C33 C34 -23.4(11) . . . . ?
C31 N5 C35 C36 -178.3(4) . . . . ?
C33A N5 C35 C36 22.6(8) . . . . ?
C35A N5 C35 C36 4.7(7) . . . . ?
C31A N5 C35 C36 148.2(6) . . . . ?
C29 N5 C35 C36 -51.5(5) . . . . ?
C29A N5 C35 C36 -109.6(5) . . . . ?
C33 N5 C35 C36 63.8(5) . . . . ?
C31 N5 C29A C30A -169.4(10) . . . . ?
C33A N5 C29A C30A -70.6(10) . . . . ?
C35 N5 C29A C30A 81.0(10) . . . . ?
C35A N5 C29A C30A 50.3(10) . . . . ?
C31A N5 C29A C30A 167.8(9) . . . . ?
C29 N5 C29A C30A -32.3(10) . . . . ?
C33 N5 C29A C30A -82.4(11) . . . . ?
C31 N5 C31A C32A 38.9(7) . . . . ?
C33A N5 C31A C32A -44.6(9) . . . . ?
C35 N5 C31A C32A 168.7(8) . . . . ?
C35A N5 C31A C32A -171.8(7) . . . . ?
C29 N5 C31A C32A 31.5(14) . . . . ?
C29A N5 C31A C32A 71.2(8) . . . . ?
C33 N5 C31A C32A -86.9(7) . . . . ?
C31 N5 C33A C34A -102.1(6) . . . . ?
C35 N5 C33A C34A 57.9(9) . . . . ?
C35A N5 C33A C34A 67.9(7) . . . . ?
C31A N5 C33A C34A -58.8(7) . . . . ?
C29 N5 C33A C34A 151.3(7) . . . . ?
C29A N5 C33A C34A -172.2(6) . . . . ?
C33 N5 C33A C34A 1.8(5) . . . . ?
C31 N5 C35A C36A -19.5(10) . . . . ?
C33A N5 C35A C36A 176.8(6) . . . . ?
C35 N5 C35A C36A -14.9(6) . . . . ?
C31A N5 C35A C36A -54.0(8) . . . . ?
C29 N5 C35A C36A 115.6(6) . . . . ?
C29A N5 C35A C36A 58.6(7) . . . . ?
C33 N5 C35A C36A -138.3(7) . . . . ?
